data_7241488
loop_
_publ_author_name
'Tan, Davin'
'Ng, Zi Xuan'
'Ganguly, Rakesh'
'Li, Yongxin'
'Soo, Han Sen'
'Mohamed, Sharmarke'
'Garc\'ia, Felipe'

_publ_section_title
;
 Investigating the solid-state assembly of pharmaceutically-relevant
 N,N-dimethyl-O-thiocarbamates in the absence of labile hydrogen bonds
;
_journal_name_full CrystEngComm
_journal_paper_doi 10.1039/D0CE01336F
_journal_year 2020
_chemical_formula_sum 'C9 H10 F N O S'
_chemical_formula_weight 199.24
_space_group_crystal_system triclinic
_space_group_IT_number 2
_space_group_name_Hall '-P 1'
_space_group_name_H-M_alt 'P -1'
_atom_sites_solution_hydrogens geom
_audit_update_record
;
2018-03-21 deposited with the CCDC.	2020-10-30 downloaded from the CCDC.
;
_cell_angle_alpha 88.123(3)
_cell_angle_beta 86.737(3)
_cell_angle_gamma 76.071(3)
_cell_formula_units_Z 4
_cell_length_a 7.3327(6)
_cell_length_b 10.8014(9)
_cell_length_c 12.9437(11)
_cell_measurement_reflns_used 9950
_cell_measurement_temperature 301.(2)
_cell_measurement_theta_max 29.0112
_cell_measurement_theta_min 2.4780
_cell_volume 993.23(14)
_computing_cell_refinement 'SAINT V8.38A (Bruker AXS Inc., 2017)'
_computing_data_collection 'APEX3 (Bruker AXS Inc., 2017)'
_computing_data_reduction 'SAINT V8.38A (Bruker AXS Inc., 2017)'
_computing_publication_material 'APEX3 (Bruker AXS Inc., 2017)'
_computing_structure_refinement 'SHELXL-2016/6 (Sheldrick, 2016)'
_computing_structure_solution 'XS, VERSION 2013/1'
_diffrn_ambient_temperature 301.(2)
_diffrn_detector_area_resol_mean 7.4074
_diffrn_measured_fraction_theta_full 0.988
_diffrn_measured_fraction_theta_max 0.988
_diffrn_measurement_device_type 'Photon II CPADs detector'
_diffrn_measurement_method 'phi and omega scans'
_diffrn_radiation_monochromator 'Multilayer Mirror'
_diffrn_radiation_type MoK\a
_diffrn_radiation_wavelength 0.71073
_diffrn_reflns_av_R_equivalents 0.0364
_diffrn_reflns_av_unetI/netI 0.0252
_diffrn_reflns_limit_h_max 10
_diffrn_reflns_limit_h_min -10
_diffrn_reflns_limit_k_max 14
_diffrn_reflns_limit_k_min -14
_diffrn_reflns_limit_l_max 17
_diffrn_reflns_limit_l_min -17
_diffrn_reflns_number 32212
_diffrn_reflns_theta_full 29.10
_diffrn_reflns_theta_max 29.10
_diffrn_reflns_theta_min 2.48
_diffrn_source 'Incoatec microfocus source'
_diffrn_source_type 'Bruker D8 Quest'
_exptl_absorpt_coefficient_mu 0.300
_exptl_absorpt_correction_T_max 0.97
_exptl_absorpt_correction_T_min 0.88
_exptl_absorpt_correction_type multi-scan
_exptl_absorpt_process_details
;
SADABS-2016/2 - Bruker AXS area detector scaling and absorption correction
;
_exptl_crystal_colour colourless
_exptl_crystal_density_diffrn 1.332
_exptl_crystal_density_method 'not measured'
_exptl_crystal_description block
_exptl_crystal_F_000 416
_exptl_crystal_size_max 0.160
_exptl_crystal_size_mid 0.140
_exptl_crystal_size_min 0.100
_refine_diff_density_max 0.285
_refine_diff_density_min -0.369
_refine_ls_extinction_method none
_refine_ls_goodness_of_fit_ref 1.036
_refine_ls_hydrogen_treatment constr
_refine_ls_matrix_type full
_refine_ls_number_parameters 239
_refine_ls_number_reflns 5258
_refine_ls_number_restraints 0
_refine_ls_restrained_S_all 1.036
_refine_ls_R_factor_all 0.0733
_refine_ls_R_factor_gt 0.0506
_refine_ls_shift/su_max 0.001
_refine_ls_shift/su_mean 0.000
_refine_ls_structure_factor_coef Fsqd
_refine_ls_weighting_details 'w=1/[\s^2^(Fo^2^)+(0.0566P)^2^+0.2704P] where P=(Fo^2^+2Fc^2^)/3'
_refine_ls_weighting_scheme calc
_refine_ls_wR_factor_gt 0.1251
_refine_ls_wR_factor_ref 0.1416
_reflns_number_gt 3768
_reflns_number_total 5258
_reflns_threshold_expression 'I > 2\s(I)'
_cod_data_source_file d0ce01336f2.cif
_cod_data_source_block fg755m
_cod_depositor_comments
;
The following automatic conversions were performed:

data item '_exptl_absorpt_correction_type' value 'Multi-Scan' was
changed to 'multi-scan' in accordance with the
/home/data/users/saulius/crontab/automatic-downloads/rss-feeds/RSC/lib/dictionaries/cif_core.dic
dictionary named 'cif_core.dic' version 2.4.2 last updated on
2011-04-26.

Automatic conversion script
Id: cif_fix_values 7556 2019-12-06 15:28:31Z antanas 
;
_cod_database_code 7241488

loop_
_space_group_symop_operation_xyz
'x, y, z'
'-x, -y, -z'

loop_
_atom_site_type_symbol
_atom_site_label
_atom_site_fract_x
_atom_site_fract_y
_atom_site_fract_z
_atom_site_U_iso_or_equiv
_atom_site_adp_type
_atom_site_calc_flag
_atom_site_refinement_flags_adp
_atom_site_refinement_flags_occupancy
_atom_site_refinement_flags_posn
_atom_site_occupancy
_atom_site_disorder_assembly
_atom_site_disorder_group
C C1 0.4058(2) 0.39308(16) 0.39376(16) 0.0564(4) Uani d . . . 1 . .
C C2 0.2937(3) 0.44541(19) 0.47715(16) 0.0632(5) Uani d . . . 1 . .
H H2 0.281457 0.396065 0.536201 0.076 Uiso calc U . R 1 . .
C C3 0.1990(3) 0.57256(19) 0.47246(16) 0.0644(5) Uani d . . . 1 . .
H H3 0.120695 0.610027 0.527699 0.077 Uiso calc U . R 1 . .
C C4 0.2230(3) 0.64117(17) 0.38545(16) 0.0634(5) Uani d . . . 1 . .
C C5 0.3336(3) 0.5904(2) 0.30157(17) 0.0718(5) Uani d . . . 1 . .
H H5 0.345555 0.640273 0.242807 0.086 Uiso calc U . R 1 . .
C C6 0.4274(3) 0.4631(2) 0.30598(17) 0.0676(5) Uani d . . . 1 . .
H H6 0.503965 0.425646 0.250123 0.081 Uiso calc U . R 1 . .
O O1 0.52021(18) 0.26943(12) 0.40129(13) 0.0728(4) Uani d . . . 1 . .
C C8 0.4560(2) 0.16742(17) 0.37731(13) 0.0541(4) Uani d . . . 1 . .
C C9 0.5668(4) -0.0595(2) 0.35259(19) 0.0847(7) Uani d . . . 1 . .
H H9A 0.438701 -0.061388 0.370826 0.127 Uiso calc U . R 1 . .
H H9B 0.649778 -0.125157 0.390814 0.127 Uiso calc U . R 1 . .
H H9C 0.592009 -0.073663 0.279786 0.127 Uiso calc U . R 1 . .
C C10 0.7900(3) 0.0694(2) 0.3940(2) 0.0881(7) Uani d . . . 1 . .
H H10A 0.833199 0.119392 0.339447 0.132 Uiso calc U . R 1 . .
H H10B 0.869547 -0.015363 0.394117 0.132 Uiso calc U . R 1 . .
H H10C 0.794183 0.107956 0.459297 0.132 Uiso calc U . R 1 . .
C C11 0.1435(3) 0.62031(18) 0.93803(15) 0.0601(4) Uani d . . . 1 . .
C C12 0.2532(3) 0.5032(2) 0.96450(16) 0.0660(5) Uani d . . . 1 . .
H H12 0.315459 0.491143 1.025998 0.079 Uiso calc U . R 1 . .
C C13 0.2694(3) 0.40339(19) 0.89789(19) 0.0714(5) Uani d . . . 1 . .
H H13 0.343026 0.322752 0.913354 0.086 Uiso calc U . R 1 . .
C C14 0.1749(3) 0.4259(2) 0.80913(17) 0.0693(5) Uani d . . . 1 . .
C C15 0.0633(3) 0.5407(2) 0.78271(17) 0.0689(5) Uani d . . . 1 . .
H H15 -0.000444 0.551948 0.72172 0.083 Uiso calc U . R 1 . .
C C16 0.0476(3) 0.63993(19) 0.84918(16) 0.0671(5) Uani d . . . 1 . .
H H16 -0.027908 0.719964 0.833727 0.081 Uiso calc U . R 1 . .
O O2 0.1165(2) 0.71981(15) 1.00896(11) 0.0784(4) Uani d . . . 1 . .
C C18 0.2274(3) 0.80331(18) 0.99935(14) 0.0617(5) Uani d . . . 1 . .
C C19 0.2831(5) 0.9875(3) 1.0818(2) 0.1108(10) Uani d . . . 1 . .
H H19A 0.415706 0.949485 1.07627 0.166 Uiso calc U . R 1 . .
H H19B 0.251212 1.028131 1.147483 0.166 Uiso calc U . R 1 . .
H H19C 0.250478 1.049847 1.027146 0.166 Uiso calc U . R 1 . .
C C20 0.0245(5) 0.8930(3) 1.14884(19) 0.1063(10) Uani d . . . 1 . .
H H20A -0.072798 0.96852 1.137257 0.159 Uiso calc U . R 1 . .
H H20B 0.067889 0.893716 1.217357 0.159 Uiso calc U . R 1 . .
H H20C -0.024396 0.819009 1.141721 0.159 Uiso calc U . R 1 . .
F F1 0.1328(2) 0.76708(12) 0.38189(12) 0.0943(4) Uani d . . . 1 . .
F F2 0.1931(3) 0.32811(14) 0.74186(13) 0.1056(5) Uani d . . . 1 . .
N N1 0.5967(2) 0.06371(15) 0.37724(12) 0.0618(4) Uani d . . . 1 . .
N N2 0.1798(3) 0.88937(17) 1.07361(13) 0.0774(5) Uani d . . . 1 . .
S S1 0.23411(7) 0.17432(5) 0.35549(5) 0.07179(18) Uani d . . . 1 . .
S S2 0.39605(8) 0.79751(5) 0.90809(5) 0.07508(19) Uani d . . . 1 . .

loop_
_atom_site_aniso_label
_atom_site_aniso_U_11
_atom_site_aniso_U_22
_atom_site_aniso_U_33
_atom_site_aniso_U_12
_atom_site_aniso_U_13
_atom_site_aniso_U_23
C1 0.0435(8) 0.0476(9) 0.0781(12) -0.0086(7) -0.0081(8) -0.0108(8)
C2 0.0628(10) 0.0603(11) 0.0651(11) -0.0130(9) -0.0001(9) -0.0013(9)
C3 0.0614(10) 0.0628(11) 0.0660(11) -0.0087(9) 0.0035(8) -0.0147(9)
C4 0.0662(11) 0.0474(9) 0.0740(12) -0.0060(8) -0.0098(9) -0.0105(9)
C5 0.0850(14) 0.0612(12) 0.0669(12) -0.0147(10) 0.0022(10) 0.0002(9)
C6 0.0632(11) 0.0671(12) 0.0701(12) -0.0121(9) 0.0089(9) -0.0162(10)
O1 0.0512(7) 0.0507(7) 0.1143(12) -0.0032(5) -0.0188(7) -0.0130(7)
C8 0.0584(9) 0.0506(9) 0.0498(9) -0.0052(7) -0.0034(7) -0.0064(7)
C9 0.1086(18) 0.0535(11) 0.0831(15) 0.0009(11) -0.0091(13) -0.0160(10)
C10 0.0567(11) 0.0859(16) 0.1087(18) 0.0114(11) -0.0061(11) -0.0216(14)
C11 0.0646(10) 0.0581(10) 0.0598(10) -0.0204(8) 0.0088(8) -0.0100(8)
C12 0.0620(11) 0.0714(12) 0.0670(11) -0.0207(9) -0.0058(9) 0.0050(9)
C13 0.0665(11) 0.0506(10) 0.0944(15) -0.0104(9) 0.0012(11) 0.0028(10)
C14 0.0756(12) 0.0591(11) 0.0787(13) -0.0269(10) 0.0059(10) -0.0165(10)
C15 0.0721(12) 0.0696(12) 0.0681(12) -0.0215(10) -0.0083(9) -0.0058(10)
C16 0.0714(12) 0.0562(11) 0.0703(12) -0.0086(9) -0.0023(10) -0.0037(9)
O2 0.0960(11) 0.0756(9) 0.0672(9) -0.0302(8) 0.0196(8) -0.0241(7)
C18 0.0788(12) 0.0521(10) 0.0521(10) -0.0090(9) -0.0124(8) -0.0062(8)
C19 0.152(3) 0.0829(17) 0.102(2) -0.0280(17) -0.0224(19) -0.0430(15)
C20 0.148(3) 0.0937(18) 0.0593(13) 0.0028(17) 0.0181(15) -0.0163(12)
F1 0.1185(11) 0.0518(7) 0.1004(10) 0.0059(7) -0.0120(8) -0.0084(6)
F2 0.1364(13) 0.0702(8) 0.1146(12) -0.0307(8) 0.0039(10) -0.0381(8)
N1 0.0659(9) 0.0525(8) 0.0595(9) 0.0014(7) -0.0023(7) -0.0101(7)
N2 0.1091(14) 0.0631(10) 0.0547(9) -0.0075(10) -0.0062(9) -0.0164(8)
S1 0.0622(3) 0.0623(3) 0.0926(4) -0.0143(2) -0.0174(3) -0.0078(3)
S2 0.0859(4) 0.0671(3) 0.0766(4) -0.0270(3) 0.0067(3) -0.0191(3)

loop_
_atom_type_symbol
_atom_type_description
_atom_type_scat_dispersion_real
_atom_type_scat_dispersion_imag
_atom_type_scat_source
C C 0.0033 0.0016 'International Tables Vol C Tables 4.2.6.8 and 6.1.1.4'
H H 0.0000 0.0000 'International Tables Vol C Tables 4.2.6.8 and 6.1.1.4'
F F 0.0171 0.0103 'International Tables Vol C Tables 4.2.6.8 and 6.1.1.4'
N N 0.0061 0.0033 'International Tables Vol C Tables 4.2.6.8 and 6.1.1.4'
O O 0.0106 0.0060 'International Tables Vol C Tables 4.2.6.8 and 6.1.1.4'
S S 0.1246 0.1234 'International Tables Vol C Tables 4.2.6.8 and 6.1.1.4'

loop_
_geom_angle_atom_site_label_1
_geom_angle_atom_site_label_2
_geom_angle_atom_site_label_3
_geom_angle_site_symmetry_1
_geom_angle_site_symmetry_3
_geom_angle
_geom_angle_publ_flag
C6 C1 C2 . . 121.88(17) ?
C6 C1 O1 . . 117.63(17) ?
C2 C1 O1 . . 120.04(18) ?
C1 C2 C3 . . 119.17(18) ?
C4 C3 C2 . . 118.37(18) ?
C3 C4 F1 . . 118.27(18) ?
C3 C4 C5 . . 123.18(18) ?
F1 C4 C5 . . 118.54(19) ?
C4 C5 C6 . . 118.5(2) ?
C1 C6 C5 . . 118.92(18) ?
C8 O1 C1 . . 120.84(13) ?
N1 C8 O1 . . 109.43(15) ?
N1 C8 S1 . . 126.71(15) ?
O1 C8 S1 . . 123.84(13) ?
C16 C11 C12 . . 121.88(18) ?
C16 C11 O2 . . 119.24(18) ?
C12 C11 O2 . . 118.65(18) ?
C11 C12 C13 . . 118.58(19) ?
C14 C13 C12 . . 118.39(19) ?
C15 C14 C13 . . 123.72(19) ?
C15 C14 F2 . . 117.6(2) ?
C13 C14 F2 . . 118.7(2) ?
C14 C15 C16 . . 117.7(2) ?
C11 C16 C15 . . 119.67(19) ?
C18 O2 C11 . . 119.23(15) ?
N2 C18 O2 . . 109.92(18) ?
N2 C18 S2 . . 125.89(17) ?
O2 C18 S2 . . 124.20(14) ?
C8 N1 C9 . . 120.89(18) ?
C8 N1 C10 . . 122.06(17) ?
C9 N1 C10 . . 116.89(18) ?
C18 N2 C20 . . 123.3(2) ?
C18 N2 C19 . . 120.4(2) ?
C20 N2 C19 . . 116.3(2) ?

loop_
_geom_bond_atom_site_label_1
_geom_bond_atom_site_label_2
_geom_bond_site_symmetry_2
_geom_bond_distance
_geom_bond_publ_flag
C1 C6 . 1.367(3) ?
C1 C2 . 1.370(3) ?
C1 O1 . 1.399(2) ?
C2 C3 . 1.383(3) ?
C3 C4 . 1.354(3) ?
C4 F1 . 1.362(2) ?
C4 C5 . 1.364(3) ?
C5 C6 . 1.383(3) ?
O1 C8 . 1.349(2) ?
C8 N1 . 1.328(2) ?
C8 S1 . 1.6510(19) ?
C9 N1 . 1.448(3) ?
C10 N1 . 1.462(3) ?
C11 C16 . 1.366(3) ?
C11 C12 . 1.370(3) ?
C11 O2 . 1.407(2) ?
C12 C13 . 1.381(3) ?
C13 C14 . 1.360(3) ?
C14 C15 . 1.356(3) ?
C14 F2 . 1.368(2) ?
C15 C16 . 1.375(3) ?
O2 C18 . 1.351(3) ?
C18 N2 . 1.332(2) ?
C18 S2 . 1.652(2) ?
C19 N2 . 1.453(3) ?
C20 N2 . 1.450(3) ?
